data_4082814
loop_
_publ_author_name
'Liu, Yang'
'Shi, Min'
'Deng, Liang'

_publ_section_title
;
 Iron(II) Dihydrocarbyls Supported by a Biphenyl-Linked
 Bis(benzimidazol-2-ylidene) Ligand: Syntheses and Characterization
;
_journal_issue 20
_journal_name_full Organometallics
_journal_page_first 5660
_journal_paper_doi 10.1021/om5000612
_journal_volume 33
_journal_year 2014
_chemical_formula_sum 'C36 H36 Fe N4'
_chemical_formula_weight 580.54
_chemical_name_systematic
; 
 ? 
;
_space_group_crystal_system monoclinic
_space_group_IT_number 15
_space_group_name_Hall '-C 2yc'
_space_group_name_H-M_alt 'C 1 2/c 1'
_symmetry_space_group_name_Hall '-C 2yc'
_symmetry_space_group_name_H-M 'C 1 2/c 1'
_atom_sites_solution_hydrogens geom
_audit_creation_method SHELXL-2013
_cell_angle_alpha 90
_cell_angle_beta 130.499(5)
_cell_angle_gamma 90
_cell_formula_units_Z 8
_cell_length_a 31.049(4)
_cell_length_b 10.5366(13)
_cell_length_c 23.714(3)
_cell_measurement_reflns_used 3091
_cell_measurement_temperature 140(2)
_cell_measurement_theta_max 26.25
_cell_measurement_theta_min 2.26
_cell_volume 5899.4(14)
_computing_cell_refinement 'Bruker SAINT'
_computing_data_collection 'Bruker APEX2'
_computing_data_reduction 'Bruker SAINT'
_computing_molecular_graphics 'Bruker SHELXTL'
_computing_publication_material 'Bruker SHELXTL'
_computing_structure_refinement 'SHELXL-2013 (Sheldrick, 2013)'
_computing_structure_solution 'SHELXS-97 (Sheldrick, 2008)'
_diffrn_ambient_temperature 140(2)
_diffrn_measured_fraction_theta_full 0.999
_diffrn_measured_fraction_theta_max 0.996
_diffrn_measurement_device_type 'Bruker APEX-II CCD'
_diffrn_measurement_method '\f and \w scans'
_diffrn_radiation_type MoK\a
_diffrn_radiation_wavelength 0.71073
_diffrn_reflns_av_R_equivalents 0.0980
_diffrn_reflns_av_unetI/netI 0.1061
_diffrn_reflns_Laue_measured_fraction_full 0.999
_diffrn_reflns_Laue_measured_fraction_max 0.996
_diffrn_reflns_limit_h_max 44
_diffrn_reflns_limit_h_min -39
_diffrn_reflns_limit_k_max 15
_diffrn_reflns_limit_k_min -15
_diffrn_reflns_limit_l_max 33
_diffrn_reflns_limit_l_min -32
_diffrn_reflns_number 28792
_diffrn_reflns_point_group_measured_fraction_full 0.999
_diffrn_reflns_point_group_measured_fraction_max 0.996
_diffrn_reflns_theta_full 25.242
_diffrn_reflns_theta_max 30.520
_diffrn_reflns_theta_min 1.725
_exptl_absorpt_coefficient_mu 0.543
_exptl_absorpt_correction_T_max 0.7461
_exptl_absorpt_correction_T_min 0.6643
_exptl_absorpt_correction_type multi-scan
_exptl_absorpt_process_details sadabs
_exptl_crystal_colour red
_exptl_crystal_density_diffrn 1.307
_exptl_crystal_description block
_exptl_crystal_F_000 2448
_exptl_crystal_size_max 0.120
_exptl_crystal_size_mid 0.100
_exptl_crystal_size_min 0.050
_refine_diff_density_max 0.540
_refine_diff_density_min -0.498
_refine_diff_density_rms 0.098
_refine_ls_extinction_method none
_refine_ls_goodness_of_fit_ref 0.994
_refine_ls_hydrogen_treatment constr
_refine_ls_matrix_type full
_refine_ls_number_parameters 374
_refine_ls_number_reflns 8984
_refine_ls_number_restraints 0
_refine_ls_restrained_S_all 0.994
_refine_ls_R_factor_all 0.1175
_refine_ls_R_factor_gt 0.0525
_refine_ls_shift/su_max 0.003
_refine_ls_shift/su_mean 0.000
_refine_ls_structure_factor_coef Fsqd
_refine_ls_weighting_details 'w=1/[\s^2^(Fo^2^)+(0.0753P)^2^] where P=(Fo^2^+2Fc^2^)/3'
_refine_ls_weighting_scheme calc
_refine_ls_wR_factor_gt 0.1165
_refine_ls_wR_factor_ref 0.1547
_reflns_Friedel_coverage 0.000
_reflns_number_gt 5326
_reflns_number_total 8984
_reflns_threshold_expression 'I > 2\s(I)'
_cod_data_source_file om5000612_si_002.cif
_cod_data_source_block 9
_cod_original_cell_volume 5899.3(14)
_cod_database_code 4082814
_shelx_space_group_comment
; 
The symmetry employed for this shelxl refinement is uniquely defined 
by the following loop, which should always be used as a source of 
symmetry information in preference to the above space-group names. 
They are only intended as comments. 
;
_shelx_estimated_absorpt_t_min 0.938
_shelx_estimated_absorpt_t_max 0.973
_shelxl_version_number 2013-4

loop_
_space_group_symop_operation_xyz
'x, y, z'
'-x, y, -z+1/2'
'x+1/2, y+1/2, z'
'-x+1/2, y+1/2, -z+1/2'
'-x, -y, -z'
'x, -y, z-1/2'
'-x+1/2, -y+1/2, -z'
'x+1/2, -y+1/2, z-1/2'

loop_
_atom_site_label
_atom_site_type_symbol
_atom_site_fract_x
_atom_site_fract_y
_atom_site_fract_z
_atom_site_U_iso_or_equiv
_atom_site_adp_type
_atom_site_occupancy
_atom_site_site_symmetry_order
_atom_site_calc_flag
_atom_site_refinement_flags_posn
_atom_site_refinement_flags_adp
Fe1 Fe 0.89196(2) 0.32007(4) 0.76916(2) 0.01578(10) Uani 1 1 d . .
N1 N 0.97829(9) 0.1401(2) 0.89060(12) 0.0188(5) Uani 1 1 d . .
N2 N 0.93246(9) 0.0499(2) 0.78277(12) 0.0183(5) Uani 1 1 d . .
N3 N 0.78828(9) 0.1538(2) 0.69926(13) 0.0175(5) Uani 1 1 d . .
N4 N 0.77504(9) 0.2919(2) 0.62189(12) 0.0180(5) Uani 1 1 d . .
C1 C 0.93360(11) 0.1625(3) 0.81559(15) 0.0197(5) Uani 1 1 d . .
C2 C 0.81672(10) 0.2494(2) 0.69419(14) 0.0160(5) Uani 1 1 d . .
C3 C 0.91031(12) 0.3047(3) 0.69659(16) 0.0221(6) Uani 1 1 d . .
H3A H 0.9363 0.2357 0.7072 0.026 Uiso 1 1 calc R U
H3B H 0.8783 0.3181 0.6431 0.026 Uiso 1 1 calc R U
C4 C 0.93533(11) 0.4143(3) 0.74132(16) 0.0221(6) Uani 1 1 d . .
C5 C 0.97475(11) 0.3945(3) 0.81799(16) 0.0231(6) Uani 1 1 d . .
H5A H 0.9877 0.4704 0.8499 0.028 Uiso 1 1 calc R U
H5B H 1.0051 0.3318 0.8364 0.028 Uiso 1 1 calc R U
C6 C 0.84627(11) 0.4931(3) 0.74932(16) 0.0224(6) Uani 1 1 d . .
H6A H 0.8564 0.5694 0.7358 0.027 Uiso 1 1 calc R U
H6B H 0.8052 0.4849 0.7221 0.027 Uiso 1 1 calc R U
C7 C 0.88357(11) 0.4578(2) 0.82477(15) 0.0193(5) Uani 1 1 d . .
C8 C 0.87413(12) 0.3389(3) 0.84178(16) 0.0218(6) Uani 1 1 d . .
H8A H 0.8349 0.3201 0.8206 0.026 Uiso 1 1 calc R U
H8B H 0.9035 0.3080 0.8932 0.026 Uiso 1 1 calc R U
C9 C 0.92231(13) 0.5459(3) 0.70778(18) 0.0301(7) Uani 1 1 d . .
H9A H 0.9249 0.6077 0.7408 0.045 Uiso 1 1 calc R U
H9B H 0.8839 0.5471 0.6594 0.045 Uiso 1 1 calc R U
H9C H 0.9496 0.5679 0.7015 0.045 Uiso 1 1 calc R U
C10 C 0.93007(12) 0.5471(3) 0.88401(17) 0.0252(6) Uani 1 1 d . .
H10A H 0.9403 0.6049 0.8619 0.038 Uiso 1 1 calc R U
H10B H 0.9634 0.4976 0.9235 0.038 Uiso 1 1 calc R U
H10C H 0.9165 0.5965 0.9048 0.038 Uiso 1 1 calc R U
C11 C 1.00338(12) 0.2310(3) 0.95063(15) 0.0240(6) Uani 1 1 d . .
H11A H 0.9873 0.3153 0.9300 0.036 Uiso 1 1 calc R U
H11B H 1.0445 0.2336 0.9797 0.036 Uiso 1 1 calc R U
H11C H 0.9953 0.2052 0.9827 0.036 Uiso 1 1 calc R U
C12 C 1.00325(11) 0.0225(3) 0.90401(16) 0.0207(6) Uani 1 1 d . .
C13 C 1.04791(12) -0.0377(3) 0.96913(17) 0.0270(6) Uani 1 1 d . .
H13 H 1.0675 0.0015 1.0161 0.032 Uiso 1 1 calc R U
C14 C 1.06276(13) -0.1578(3) 0.96254(19) 0.0297(7) Uani 1 1 d . .
H14 H 1.0934 -0.2013 1.0059 0.036 Uiso 1 1 calc R U
C15 C 1.03364(13) -0.2157(3) 0.89373(19) 0.0316(7) Uani 1 1 d . .
H15 H 1.0448 -0.2980 0.8913 0.038 Uiso 1 1 calc R U
C16 C 0.98878(12) -0.1565(3) 0.82869(18) 0.0265(6) Uani 1 1 d . .
H16 H 0.9688 -0.1962 0.7817 0.032 Uiso 1 1 calc R U
C17 C 0.97456(11) -0.0358(3) 0.83576(16) 0.0206(6) Uani 1 1 d . .
C18 C 0.88838(11) 0.0031(2) 0.70970(15) 0.0196(5) Uani 1 1 d . .
C19 C 0.89594(12) -0.0024(3) 0.65811(17) 0.0259(6) Uani 1 1 d . .
H19 H 0.9287 0.0338 0.6692 0.031 Uiso 1 1 calc R U
C20 C 0.85542(13) -0.0610(3) 0.59034(18) 0.0307(7) Uani 1 1 d . .
H20 H 0.8602 -0.0644 0.5546 0.037 Uiso 1 1 calc R U
C21 C 0.80794(14) -0.1147(3) 0.57475(18) 0.0321(7) Uani 1 1 d . .
H21 H 0.7798 -0.1534 0.5279 0.038 Uiso 1 1 calc R U
C22 C 0.80123(12) -0.1122(3) 0.62691(17) 0.0283(7) Uani 1 1 d . .
H22 H 0.7689 -0.1507 0.6161 0.034 Uiso 1 1 calc R U
C23 C 0.84158(11) -0.0534(2) 0.69523(15) 0.0190(5) Uani 1 1 d . .
C24 C 0.83523(11) -0.0483(2) 0.75278(16) 0.0199(5) Uani 1 1 d . .
C25 C 0.85103(12) -0.1479(3) 0.80053(17) 0.0249(6) Uani 1 1 d . .
H25 H 0.8677 -0.2216 0.7987 0.030 Uiso 1 1 calc R U
C26 C 0.84247(12) -0.1406(3) 0.85186(17) 0.0257(6) Uani 1 1 d . .
H26 H 0.8538 -0.2086 0.8852 0.031 Uiso 1 1 calc R U
C27 C 0.81754(12) -0.0343(3) 0.85340(16) 0.0255(6) Uani 1 1 d . .
H27 H 0.8111 -0.0303 0.8874 0.031 Uiso 1 1 calc R U
C28 C 0.80166(11) 0.0671(3) 0.80615(16) 0.0215(6) Uani 1 1 d . .
H28 H 0.7844 0.1402 0.8075 0.026 Uiso 1 1 calc R U
C29 C 0.81147(11) 0.0599(2) 0.75681(15) 0.0178(5) Uani 1 1 d . .
C30 C 0.73352(11) 0.1335(3) 0.63255(15) 0.0179(5) Uani 1 1 d . .
C31 C 0.69224(11) 0.0460(3) 0.61191(16) 0.0229(6) Uani 1 1 d . .
H31 H 0.6982 -0.0148 0.6459 0.028 Uiso 1 1 calc R U
C32 C 0.64154(12) 0.0515(3) 0.53872(16) 0.0257(6) Uani 1 1 d . .
H32 H 0.6124 -0.0076 0.5222 0.031 Uiso 1 1 calc R U
C33 C 0.63280(12) 0.1410(3) 0.48969(17) 0.0283(7) Uani 1 1 d . .
H33 H 0.5976 0.1424 0.4404 0.034 Uiso 1 1 calc R U
C34 C 0.67447(11) 0.2299(3) 0.51073(15) 0.0218(6) Uani 1 1 d . .
H34 H 0.6685 0.2917 0.4771 0.026 Uiso 1 1 calc R U
C35 C 0.72522(10) 0.2229(3) 0.58374(15) 0.0177(5) Uani 1 1 d . .
C36 C 0.77853(11) 0.4004(3) 0.58674(15) 0.0213(6) Uani 1 1 d . .
H36A H 0.7763 0.3707 0.5457 0.032 Uiso 1 1 calc R U
H36B H 0.8146 0.4446 0.6233 0.032 Uiso 1 1 calc R U
H36C H 0.7471 0.4586 0.5676 0.032 Uiso 1 1 calc R U

loop_
_atom_site_aniso_label
_atom_site_aniso_U_11
_atom_site_aniso_U_22
_atom_site_aniso_U_33
_atom_site_aniso_U_23
_atom_site_aniso_U_13
_atom_site_aniso_U_12
Fe1 0.01310(17) 0.01881(18) 0.01568(19) -0.00065(16) 0.00946(15) -0.00109(15)
N1 0.0162(11) 0.0223(11) 0.0144(11) 0.0008(9) 0.0084(10) 0.0001(8)
N2 0.0151(10) 0.0214(11) 0.0175(12) 0.0002(9) 0.0102(10) 0.0007(8)
N3 0.0131(10) 0.0182(11) 0.0184(12) 0.0015(9) 0.0089(9) 0.0001(8)
N4 0.0132(10) 0.0225(11) 0.0167(11) 0.0013(9) 0.0090(9) -0.0025(8)
C1 0.0143(12) 0.0269(14) 0.0188(13) -0.0041(11) 0.0112(11) -0.0034(10)
C2 0.0174(12) 0.0191(13) 0.0150(13) 0.0006(10) 0.0120(11) 0.0017(10)
C3 0.0205(13) 0.0289(15) 0.0214(14) 0.0003(12) 0.0156(12) -0.0026(11)
C4 0.0178(13) 0.0252(14) 0.0253(15) 0.0014(12) 0.0148(12) -0.0031(10)
C5 0.0173(13) 0.0318(15) 0.0207(15) -0.0039(12) 0.0126(12) -0.0064(11)
C6 0.0175(13) 0.0191(13) 0.0266(15) 0.0012(11) 0.0126(12) 0.0014(10)
C7 0.0199(13) 0.0201(13) 0.0197(14) -0.0049(11) 0.0136(12) -0.0008(10)
C8 0.0217(13) 0.0251(15) 0.0224(15) -0.0019(11) 0.0159(12) -0.0004(10)
C9 0.0269(15) 0.0291(15) 0.0330(18) 0.0037(13) 0.0188(15) -0.0044(12)
C10 0.0261(15) 0.0235(14) 0.0259(16) -0.0027(12) 0.0169(14) -0.0017(11)
C11 0.0184(13) 0.0284(14) 0.0158(14) -0.0040(11) 0.0070(12) -0.0024(11)
C12 0.0175(13) 0.0231(13) 0.0231(15) 0.0014(11) 0.0139(12) -0.0006(10)
C13 0.0229(14) 0.0329(16) 0.0234(15) 0.0047(13) 0.0142(13) 0.0001(12)
C14 0.0259(15) 0.0285(16) 0.0374(19) 0.0128(13) 0.0217(15) 0.0050(12)
C15 0.0288(16) 0.0208(14) 0.050(2) 0.0060(14) 0.0281(16) 0.0039(11)
C16 0.0230(14) 0.0254(15) 0.0317(17) -0.0005(12) 0.0180(14) 0.0002(11)
C17 0.0167(12) 0.0202(13) 0.0267(16) 0.0026(11) 0.0148(13) 0.0000(10)
C18 0.0151(12) 0.0185(12) 0.0209(14) -0.0008(11) 0.0098(12) 0.0018(10)
C19 0.0245(14) 0.0293(15) 0.0278(16) -0.0026(13) 0.0187(14) 0.0001(12)
C20 0.0352(17) 0.0308(16) 0.0280(17) -0.0049(13) 0.0213(15) 0.0036(13)
C21 0.0307(16) 0.0329(17) 0.0263(17) -0.0117(14) 0.0157(15) -0.0034(13)
C22 0.0224(14) 0.0272(15) 0.0278(17) -0.0073(13) 0.0129(14) -0.0040(11)
C23 0.0168(12) 0.0183(12) 0.0188(14) -0.0001(10) 0.0102(12) 0.0003(10)
C24 0.0143(12) 0.0200(13) 0.0206(14) -0.0039(11) 0.0092(12) -0.0042(10)
C25 0.0217(14) 0.0220(14) 0.0259(16) 0.0015(11) 0.0132(13) -0.0003(10)
C26 0.0220(14) 0.0267(14) 0.0252(16) 0.0089(12) 0.0140(13) -0.0018(11)
C27 0.0228(14) 0.0347(16) 0.0227(15) 0.0029(12) 0.0165(13) -0.0036(12)
C28 0.0190(13) 0.0218(13) 0.0241(15) 0.0009(11) 0.0141(12) -0.0020(10)
C29 0.0152(12) 0.0192(12) 0.0177(13) 0.0019(10) 0.0101(11) 0.0000(9)
C30 0.0157(12) 0.0217(12) 0.0175(13) -0.0019(10) 0.0113(11) 0.0014(10)
C31 0.0189(13) 0.0234(14) 0.0255(16) -0.0025(11) 0.0140(13) -0.0049(10)
C32 0.0179(13) 0.0344(16) 0.0232(15) -0.0073(13) 0.0126(13) -0.0072(11)
C33 0.0134(13) 0.0427(17) 0.0215(15) -0.0069(13) 0.0082(12) -0.0034(11)
C34 0.0159(12) 0.0318(15) 0.0143(13) -0.0002(11) 0.0082(11) 0.0001(11)
C35 0.0140(12) 0.0227(13) 0.0167(13) -0.0014(10) 0.0100(11) -0.0015(10)
C36 0.0199(13) 0.0241(14) 0.0190(14) 0.0030(11) 0.0122(12) -0.0017(10)

loop_
_atom_type_symbol
_atom_type_description
_atom_type_scat_dispersion_real
_atom_type_scat_dispersion_imag
_atom_type_scat_source
C C 0.0033 0.0016 'International Tables Vol C Tables 4.2.6.8 and 6.1.1.4'
H H 0.0000 0.0000 'International Tables Vol C Tables 4.2.6.8 and 6.1.1.4'
N N 0.0061 0.0033 'International Tables Vol C Tables 4.2.6.8 and 6.1.1.4'
Fe Fe 0.3463 0.8444 'International Tables Vol C Tables 4.2.6.8 and 6.1.1.4'

loop_
_geom_angle_atom_site_label_1
_geom_angle_atom_site_label_2
_geom_angle_atom_site_label_3
_geom_angle
C2 Fe1 C1 98.79(11)
C2 Fe1 C7 105.97(10)
C1 Fe1 C7 123.01(11)
C2 Fe1 C4 122.00(11)
C1 Fe1 C4 104.81(11)
C7 Fe1 C4 103.83(11)
C2 Fe1 C8 89.21(11)
C1 Fe1 C8 92.74(11)
C7 Fe1 C8 38.85(10)
C4 Fe1 C8 140.11(11)
C2 Fe1 C3 91.43(10)
C1 Fe1 C3 87.96(11)
C7 Fe1 C3 140.14(11)
C4 Fe1 C3 38.90(10)
C8 Fe1 C3 178.96(11)
C2 Fe1 C6 83.99(10)
C1 Fe1 C6 160.27(11)
C7 Fe1 C6 38.67(11)
C4 Fe1 C6 89.83(11)
C8 Fe1 C6 67.69(11)
C3 Fe1 C6 111.57(11)
C2 Fe1 C5 158.63(11)
C1 Fe1 C5 83.39(11)
C7 Fe1 C5 90.12(11)
C4 Fe1 C5 38.27(11)
C8 Fe1 C5 111.99(11)
C3 Fe1 C5 67.33(11)
C6 Fe1 C5 101.17(11)
C12 N1 C1 112.9(2)
C12 N1 C11 120.1(2)
C1 N1 C11 126.5(2)
C17 N2 C1 111.9(2)
C17 N2 C18 117.8(2)
C1 N2 C18 128.5(2)
C30 N3 C2 112.7(2)
C30 N3 C29 117.4(2)
C2 N3 C29 128.4(2)
C35 N4 C2 112.8(2)
C35 N4 C36 120.2(2)
C2 N4 C36 127.0(2)
N1 C1 N2 102.1(2)
N1 C1 Fe1 127.7(2)
N2 C1 Fe1 129.6(2)
N4 C2 N3 101.8(2)
N4 C2 Fe1 127.44(18)
N3 C2 Fe1 130.52(19)
C4 C3 Fe1 68.77(15)
C4 C3 H3A 116.8
Fe1 C3 H3A 116.8
C4 C3 H3B 116.8
Fe1 C3 H3B 116.8
H3A C3 H3B 113.8
C5 C4 C3 116.4(3)
C5 C4 C9 121.9(3)
C3 C4 C9 121.6(3)
C5 C4 Fe1 73.67(16)
C3 C4 Fe1 72.33(15)
C9 C4 Fe1 126.3(2)
C4 C5 Fe1 68.06(15)
C4 C5 H5A 116.9
Fe1 C5 H5A 116.9
C4 C5 H5B 116.9
Fe1 C5 H5B 116.9
H5A C5 H5B 113.9
C7 C6 Fe1 67.67(15)
C7 C6 H6A 116.9
Fe1 C6 H6A 116.9
C7 C6 H6B 116.9
Fe1 C6 H6B 116.9
H6A C6 H6B 113.9
C8 C7 C6 116.6(2)
C8 C7 C10 122.5(3)
C6 C7 C10 120.9(2)
C8 C7 Fe1 72.31(15)
C6 C7 Fe1 73.65(16)
C10 C7 Fe1 125.53(18)
C7 C8 Fe1 68.84(15)
C7 C8 H8A 116.8
Fe1 C8 H8A 116.8
C7 C8 H8B 116.8
Fe1 C8 H8B 116.8
H8A C8 H8B 113.8
C4 C9 H9A 109.5
C4 C9 H9B 109.5
H9A C9 H9B 109.5
C4 C9 H9C 109.5
H9A C9 H9C 109.5
H9B C9 H9C 109.5
C7 C10 H10A 109.5
C7 C10 H10B 109.5
H10A C10 H10B 109.5
C7 C10 H10C 109.5
H10A C10 H10C 109.5
H10B C10 H10C 109.5
N1 C11 H11A 109.5
N1 C11 H11B 109.5
H11A C11 H11B 109.5
N1 C11 H11C 109.5
H11A C11 H11C 109.5
H11B C11 H11C 109.5
N1 C12 C17 106.8(2)
N1 C12 C13 132.1(3)
C17 C12 C13 121.1(3)
C12 C13 C14 117.1(3)
C12 C13 H13 121.4
C14 C13 H13 121.5
C13 C14 C15 121.4(3)
C13 C14 H14 119.3
C15 C14 H14 119.3
C16 C15 C14 121.8(3)
C16 C15 H15 119.1
C14 C15 H15 119.1
C15 C16 C17 116.5(3)
C15 C16 H16 121.8
C17 C16 H16 121.8
C12 C17 C16 122.2(3)
C12 C17 N2 106.2(2)
C16 C17 N2 131.6(3)
C19 C18 C23 120.8(3)
C19 C18 N2 120.4(2)
C23 C18 N2 118.1(2)
C20 C19 C18 119.7(3)
C20 C19 H19 120.2
C18 C19 H19 120.2
C19 C20 C21 119.9(3)
C19 C20 H20 120.1
C21 C20 H20 120.1
C22 C21 C20 120.4(3)
C22 C21 H21 119.8
C20 C21 H21 119.8
C21 C22 C23 120.3(3)
C21 C22 H22 119.8
C23 C22 H22 119.8
C18 C23 C22 118.9(3)
C18 C23 C24 119.6(2)
C22 C23 C24 121.6(2)
C25 C24 C29 119.2(3)
C25 C24 C23 122.2(2)
C29 C24 C23 118.6(2)
C24 C25 C26 120.2(3)
C24 C25 H25 119.9
C26 C25 H25 119.9
C27 C26 C25 119.6(3)
C27 C26 H26 120.2
C25 C26 H26 120.2
C26 C27 C28 121.1(3)
C26 C27 H27 119.4
C28 C27 H27 119.4
C27 C28 C29 118.8(3)
C27 C28 H28 120.6
C29 C28 H28 120.6
C28 C29 C24 121.2(2)
C28 C29 N3 120.7(2)
C24 C29 N3 117.2(2)
C35 C30 C31 122.1(3)
C35 C30 N3 105.8(2)
C31 C30 N3 132.0(3)
C30 C31 C32 116.7(3)
C30 C31 H31 121.6
C32 C31 H31 121.6
C33 C32 C31 121.5(3)
C33 C32 H32 119.3
C31 C32 H32 119.3
C32 C33 C34 121.7(3)
C32 C33 H33 119.1
C34 C33 H33 119.1
C35 C34 C33 116.4(3)
C35 C34 H34 121.8
C33 C34 H34 121.8
C30 C35 N4 106.8(2)
C30 C35 C34 121.5(2)
N4 C35 C34 131.7(3)
N4 C36 H36A 109.5
N4 C36 H36B 109.5
H36A C36 H36B 109.5
N4 C36 H36C 109.5
H36A C36 H36C 109.5
H36B C36 H36C 109.5

loop_
_geom_bond_atom_site_label_1
_geom_bond_atom_site_label_2
_geom_bond_distance
Fe1 C2 1.944(3)
Fe1 C1 1.947(3)
Fe1 C7 2.088(3)
Fe1 C4 2.095(3)
Fe1 C8 2.133(3)
Fe1 C3 2.141(3)
Fe1 C6 2.166(3)
Fe1 C5 2.167(3)
N1 C12 1.384(3)
N1 C1 1.393(3)
N1 C11 1.452(3)
N2 C17 1.404(3)
N2 C1 1.407(3)
N2 C18 1.428(3)
N3 C30 1.395(3)
N3 C2 1.395(3)
N3 C29 1.443(3)
N4 C35 1.386(3)
N4 C2 1.390(3)
N4 C36 1.460(3)
C3 C4 1.411(4)
C3 H3A 0.9900
C3 H3B 0.9900
C4 C5 1.399(4)
C4 C9 1.517(4)
C5 H5A 0.9900
C5 H5B 0.9900
C6 C7 1.411(4)
C6 H6A 0.9900
C6 H6B 0.9900
C7 C8 1.404(4)
C7 C10 1.520(4)
C8 H8A 0.9900
C8 H8B 0.9900
C9 H9A 0.9800
C9 H9B 0.9800
C9 H9C 0.9800
C10 H10A 0.9800
C10 H10B 0.9800
C10 H10C 0.9800
C11 H11A 0.9800
C11 H11B 0.9800
C11 H11C 0.9800
C12 C17 1.385(4)
C12 C13 1.389(4)
C13 C14 1.390(4)
C13 H13 0.9500
C14 C15 1.391(5)
C14 H14 0.9500
C15 C16 1.385(4)
C15 H15 0.9500
C16 C17 1.391(4)
C16 H16 0.9500
C18 C19 1.389(4)
C18 C23 1.391(4)
C19 C20 1.386(4)
C19 H19 0.9500
C20 C21 1.386(4)
C20 H20 0.9500
C21 C22 1.381(4)
C21 H21 0.9500
C22 C23 1.393(4)
C22 H22 0.9500
C23 C24 1.501(4)
C24 C25 1.379(4)
C24 C29 1.395(4)
C25 C26 1.407(4)
C25 H25 0.9500
C26 C27 1.375(4)
C26 H26 0.9500
C27 C28 1.387(4)
C27 H27 0.9500
C28 C29 1.389(4)
C28 H28 0.9500
C30 C35 1.381(4)
C30 C31 1.385(4)
C31 C32 1.395(4)
C31 H31 0.9500
C32 C33 1.380(4)
C32 H32 0.9500
C33 C34 1.401(4)
C33 H33 0.9500
C34 C35 1.394(4)
C34 H34 0.9500
C36 H36A 0.9800
C36 H36B 0.9800
C36 H36C 0.9800

loop_
_geom_torsion_atom_site_label_1
_geom_torsion_atom_site_label_2
_geom_torsion_atom_site_label_3
_geom_torsion_atom_site_label_4
_geom_torsion
C12 N1 C1 N2 -0.2(3)
C11 N1 C1 N2 172.1(2)
C12 N1 C1 Fe1 -172.08(18)
C11 N1 C1 Fe1 0.1(4)
C17 N2 C1 N1 0.0(3)
C18 N2 C1 N1 164.0(2)
C17 N2 C1 Fe1 171.71(18)
C18 N2 C1 Fe1 -24.3(4)
C35 N4 C2 N3 -2.9(3)
C36 N4 C2 N3 173.9(2)
C35 N4 C2 Fe1 -177.63(18)
C36 N4 C2 Fe1 -0.8(4)
C30 N3 C2 N4 3.6(3)
C29 N3 C2 N4 169.0(2)
C30 N3 C2 Fe1 178.04(19)
C29 N3 C2 Fe1 -16.5(4)
Fe1 C3 C4 C5 60.8(2)
Fe1 C3 C4 C9 -122.2(3)
C3 C4 C5 Fe1 -60.1(2)
C9 C4 C5 Fe1 122.9(3)
Fe1 C6 C7 C8 -60.0(2)
Fe1 C6 C7 C10 122.0(2)
C6 C7 C8 Fe1 60.7(2)
C10 C7 C8 Fe1 -121.3(2)
C1 N1 C12 C17 0.3(3)
C11 N1 C12 C17 -172.5(2)
C1 N1 C12 C13 -179.6(3)
C11 N1 C12 C13 7.6(4)
N1 C12 C13 C14 -179.4(3)
C17 C12 C13 C14 0.7(4)
C12 C13 C14 C15 -0.8(4)
C13 C14 C15 C16 0.3(4)
C14 C15 C16 C17 0.3(4)
N1 C12 C17 C16 180.0(2)
C13 C12 C17 C16 -0.1(4)
N1 C12 C17 N2 -0.2(3)
C13 C12 C17 N2 179.7(2)
C15 C16 C17 C12 -0.4(4)
C15 C16 C17 N2 179.9(3)
C1 N2 C17 C12 0.2(3)
C18 N2 C17 C12 -165.8(2)
C1 N2 C17 C16 179.9(3)
C18 N2 C17 C16 14.0(4)
C17 N2 C18 C19 -85.0(3)
C1 N2 C18 C19 111.7(3)
C17 N2 C18 C23 85.7(3)
C1 N2 C18 C23 -77.5(3)
C23 C18 C19 C20 2.3(4)
N2 C18 C19 C20 172.8(3)
C18 C19 C20 C21 -0.6(5)
C19 C20 C21 C22 -1.2(5)
C20 C21 C22 C23 1.3(5)
C19 C18 C23 C22 -2.1(4)
N2 C18 C23 C22 -172.9(2)
C19 C18 C23 C24 178.7(3)
N2 C18 C23 C24 7.9(4)
C21 C22 C23 C18 0.4(4)
C21 C22 C23 C24 179.5(3)
C18 C23 C24 C25 -98.0(3)
C22 C23 C24 C25 82.8(4)
C18 C23 C24 C29 83.3(3)
C22 C23 C24 C29 -95.8(3)
C29 C24 C25 C26 0.9(4)
C23 C24 C25 C26 -177.8(2)
C24 C25 C26 C27 0.9(4)
C25 C26 C27 C28 -1.3(4)
C26 C27 C28 C29 -0.1(4)
C27 C28 C29 C24 1.9(4)
C27 C28 C29 N3 170.7(2)
C25 C24 C29 C28 -2.3(4)
C23 C24 C29 C28 176.4(2)
C25 C24 C29 N3 -171.4(2)
C23 C24 C29 N3 7.3(3)
C30 N3 C29 C28 -86.7(3)
C2 N3 C29 C28 108.4(3)
C30 N3 C29 C24 82.5(3)
C2 N3 C29 C24 -82.4(3)
C2 N3 C30 C35 -3.0(3)
C29 N3 C30 C35 -170.1(2)
C2 N3 C30 C31 176.5(3)
C29 N3 C30 C31 9.3(4)
C35 C30 C31 C32 0.5(4)
N3 C30 C31 C32 -178.9(3)
C30 C31 C32 C33 -0.8(4)
C31 C32 C33 C34 0.5(5)
C32 C33 C34 C35 0.1(4)
C31 C30 C35 N4 -178.6(2)
N3 C30 C35 N4 1.0(3)
C31 C30 C35 C34 0.2(4)
N3 C30 C35 C34 179.7(2)
C2 N4 C35 C30 1.3(3)
C36 N4 C35 C30 -175.7(2)
C2 N4 C35 C34 -177.3(3)
C36 N4 C35 C34 5.7(4)
C33 C34 C35 C30 -0.5(4)
C33 C34 C35 N4 177.9(3)
